data_7235452
loop_
_publ_author_name
'Xu, Bo'
'Liang, Qing-Shan'
'Liu, Lian-Tao'
'Liu, Qi-Sheng'
'Li, Cun-Cheng'

_publ_section_title
;
 Structures and properties of four coordination polymers constructed from
 1,3-bis-(4-pyridyl)-propane and aromatic dicarboxylic acids
;
_journal_issue 27
_journal_name_full 'RSC Advances'
_journal_page_first 13919
_journal_paper_doi 10.1039/c4ra00163j
_journal_volume 4
_journal_year 2014
_chemical_formula_sum 'C22 H20 Co N2 O4'
_chemical_formula_weight 435.33
_space_group_IT_number 2
_space_group_name_Hall '-P 1'
_space_group_name_H-M_alt 'P -1'
_symmetry_cell_setting triclinic
_symmetry_space_group_name_H-M 'P -1'
_atom_sites_solution_hydrogens geom
_atom_sites_solution_primary direct
_atom_sites_solution_secondary difmap
_audit_creation_method SHELXL-97
_cell_angle_alpha 68.413(5)
_cell_angle_beta 84.359(5)
_cell_angle_gamma 78.184(5)
_cell_formula_units_Z 2
_cell_length_a 8.9484(6)
_cell_length_b 10.1378(6)
_cell_length_c 11.8315(6)
_cell_measurement_temperature 298(2)
_cell_volume 976.58(11)
_computing_structure_refinement 'SHELXL-97 (Sheldrick, 1997)'
_computing_structure_solution 'SHELXS-97 (Sheldrick, 1990)'
_diffrn_ambient_temperature 298(2)
_diffrn_measured_fraction_theta_full 0.998
_diffrn_measured_fraction_theta_max 0.998
_diffrn_radiation_monochromator graphite
_diffrn_radiation_source 'fine-focus sealed tube'
_diffrn_radiation_type MoK\a
_diffrn_radiation_wavelength 0.71073
_diffrn_reflns_av_R_equivalents 0.0338
_diffrn_reflns_av_sigmaI/netI 0.0434
_diffrn_reflns_limit_h_max 10
_diffrn_reflns_limit_h_min -11
_diffrn_reflns_limit_k_max 12
_diffrn_reflns_limit_k_min -12
_diffrn_reflns_limit_l_max 14
_diffrn_reflns_limit_l_min -14
_diffrn_reflns_number 10135
_diffrn_reflns_theta_full 26.37
_diffrn_reflns_theta_max 26.37
_diffrn_reflns_theta_min 3.34
_exptl_absorpt_coefficient_mu 0.910
_exptl_absorpt_correction_T_max 0.8044
_exptl_absorpt_correction_T_min 0.7719
_exptl_crystal_density_diffrn 1.480
_exptl_crystal_density_method 'not measured'
_exptl_crystal_F_000 450
_exptl_crystal_size_max 0.30
_exptl_crystal_size_mid 0.30
_exptl_crystal_size_min 0.25
_refine_diff_density_max 1.066
_refine_diff_density_min -0.439
_refine_diff_density_rms 0.065
_refine_ls_extinction_method none
_refine_ls_goodness_of_fit_ref 1.070
_refine_ls_hydrogen_treatment mixed
_refine_ls_matrix_type full
_refine_ls_number_parameters 307
_refine_ls_number_reflns 3996
_refine_ls_number_restraints 0
_refine_ls_restrained_S_all 1.070
_refine_ls_R_factor_all 0.0479
_refine_ls_R_factor_gt 0.0386
_refine_ls_shift/su_max 0.000
_refine_ls_shift/su_mean 0.000
_refine_ls_structure_factor_coef Fsqd
_refine_ls_weighting_details 'calc w=1/[\s^2^(Fo^2^)+(0.0421P)^2^+0.6467P] where P=(Fo^2^+2Fc^2^)/3'
_refine_ls_weighting_scheme calc
_refine_ls_wR_factor_gt 0.0955
_refine_ls_wR_factor_ref 0.1024
_reflns_number_gt 3407
_reflns_number_total 3996
_reflns_threshold_expression >2sigma(I)
_cod_data_source_file c4ra00163j2.cif
_cod_data_source_block f:\shiyan\x-rayc~1\lqs2\01
_cod_depositor_comments
;
The following automatic conversions were performed:

data item '_symmetry_cell_setting' value 'Triclinic' was changed to
'triclinic' in accordance with the
/home/saulius/struct/COD-crude-data/automatic-downloads/DataCite-retrospective/RSC/depositions/lib/dictionaries/cif_core.dic
dictionary named 'cif_core.dic' version 2.4.2 last updated on
2011-04-26.

Automatic conversion script
Id: cif_fix_values 6909 2019-04-08 15:41:33Z antanas 
;
_cod_original_cell_volume 976.58(10)
_cod_original_sg_symbol_H-M P-1
_cod_database_code 7235452

loop_
_symmetry_equiv_pos_as_xyz
'x, y, z'
'-x, -y, -z'

loop_
_atom_site_label
_atom_site_type_symbol
_atom_site_fract_x
_atom_site_fract_y
_atom_site_fract_z
_atom_site_U_iso_or_equiv
_atom_site_adp_type
_atom_site_occupancy
_atom_site_symmetry_multiplicity
_atom_site_calc_flag
_atom_site_refinement_flags
Co1 Co 0.64479(4) 0.15416(3) 0.44408(3) 0.02360(12) Uani 1 1 d .
O1 O 0.8392(2) 0.27094(18) 0.38170(18) 0.0344(4) Uani 1 1 d .
O2 O 0.6305(2) 0.35925(19) 0.46001(18) 0.0366(5) Uani 1 1 d .
O4 O 0.7494(2) 0.97901(18) 0.40329(16) 0.0321(4) Uani 1 1 d .
O3 O 0.5770(2) 0.84473(19) 0.49724(18) 0.0374(5) Uani 1 1 d .
N2 N 0.4395(3) -0.2462(2) 0.7399(2) 0.0325(5) Uani 1 1 d .
C2 C 0.8236(3) 0.5039(2) 0.3938(2) 0.0205(5) Uani 1 1 d .
N1 N 0.7229(2) 0.0454(2) 0.62738(19) 0.0294(5) Uani 1 1 d .
C7 C 1.0262(3) 0.6433(3) 0.3187(2) 0.0248(5) Uani 1 1 d .
C1 C 0.7614(3) 0.3698(2) 0.4131(2) 0.0228(5) Uani 1 1 d .
C9 C 0.9678(3) 0.5181(3) 0.3413(2) 0.0234(5) Uani 1 1 d .
C4 C 0.7915(3) 0.7410(2) 0.40486(19) 0.0196(5) Uani 1 1 d .
C3 C 0.7349(3) 0.6153(2) 0.4259(2) 0.0201(5) Uani 1 1 d .
C6 C 0.9359(3) 0.7535(2) 0.3513(2) 0.0235(5) Uani 1 1 d .
C5 C 0.6980(3) 0.8633(2) 0.4375(2) 0.0207(5) Uani 1 1 d .
C10 C 0.8511(3) -0.0541(3) 0.6566(3) 0.0351(6) Uani 1 1 d .
C8 C 1.1820(3) 0.6598(3) 0.2616(3) 0.0410(7) Uani 1 1 d .
H01A H 1.1853 0.7604 0.2205 0.061 Uiso 1 1 calc R
H01B H 1.2031 0.6113 0.2042 0.061 Uiso 1 1 calc R
H01C H 1.2572 0.6183 0.3236 0.061 Uiso 1 1 calc R
C12 C 0.6374(3) 0.0690(3) 0.7199(2) 0.0343(6) Uani 1 1 d .
C13 C 0.6745(4) -0.0055(3) 0.8405(3) 0.0394(7) Uani 1 1 d .
C11 C 0.8949(3) -0.1316(3) 0.7745(3) 0.0421(7) Uani 1 1 d .
C20 C 0.3650(4) -0.2118(3) 0.8322(3) 0.0412(7) Uani 1 1 d .
C14 C 0.8054(3) -0.1106(3) 0.8704(3) 0.0396(7) Uani 1 1 d .
C19 C 0.4278(4) -0.2530(4) 0.9447(3) 0.0486(8) Uani 1 1 d .
C15 C 0.8480(4) -0.1965(4) 1.0015(3) 0.0568(9) Uani 1 1 d .
H15A H 0.8995 -0.1395 1.0298 0.068 Uiso 1 1 calc R
H15B H 0.9207 -0.2827 1.0038 0.068 Uiso 1 1 calc R
C17 C 0.6533(5) -0.3681(4) 1.0834(3) 0.0648(11) Uani 1 1 d .
H17A H 0.7367 -0.4489 1.0926 0.078 Uiso 1 1 calc R
H17B H 0.5814 -0.3979 1.1508 0.078 Uiso 1 1 calc R
C21 C 0.6468(4) -0.3737(3) 0.8734(3) 0.0498(8) Uani 1 1 d .
C18 C 0.5745(4) -0.3332(3) 0.9662(3) 0.0462(8) Uani 1 1 d .
C22 C 0.5779(4) -0.3285(3) 0.7627(3) 0.0437(7) Uani 1 1 d .
C16 C 0.7162(5) -0.2420(4) 1.0906(3) 0.0662(11) Uani 1 1 d .
H16A H 0.6336 -0.1595 1.0761 0.079 Uiso 1 1 calc R
H16B H 0.7505 -0.2681 1.1726 0.079 Uiso 1 1 calc R
H2 H 0.975(3) 0.842(3) 0.336(2) 0.022(6) Uiso 1 1 d .
H3 H 0.647(3) 0.607(3) 0.457(2) 0.016(6) Uiso 1 1 d .
H4 H 0.913(3) -0.072(3) 0.590(2) 0.029(7) Uiso 1 1 d .
H5 H 0.541(3) 0.141(3) 0.698(3) 0.040(8) Uiso 1 1 d .
H6 H 1.022(3) 0.445(3) 0.323(2) 0.027(7) Uiso 1 1 d .
H7 H 0.270(4) -0.154(3) 0.813(3) 0.038(8) Uiso 1 1 d .
H8 H 0.626(4) -0.354(3) 0.703(3) 0.044(9) Uiso 1 1 d .
H9 H 0.983(3) -0.197(3) 0.787(3) 0.037(8) Uiso 1 1 d .
H10 H 0.604(4) 0.015(4) 0.903(3) 0.054(9) Uiso 1 1 d .
H11 H 0.737(4) -0.426(4) 0.879(3) 0.063(11) Uiso 1 1 d .
H12 H 0.369(4) -0.223(4) 1.003(3) 0.073(12) Uiso 1 1 d .

loop_
_atom_site_aniso_label
_atom_site_aniso_U_11
_atom_site_aniso_U_22
_atom_site_aniso_U_33
_atom_site_aniso_U_23
_atom_site_aniso_U_13
_atom_site_aniso_U_12
Co1 0.0261(2) 0.01478(17) 0.0336(2) -0.01278(14) 0.00625(14) -0.00710(13)
O1 0.0330(10) 0.0206(9) 0.0573(12) -0.0239(9) 0.0120(9) -0.0093(8)
O2 0.0323(10) 0.0244(9) 0.0613(12) -0.0246(9) 0.0176(9) -0.0144(8)
O4 0.0380(11) 0.0175(8) 0.0449(11) -0.0166(8) 0.0122(8) -0.0097(7)
O3 0.0298(10) 0.0287(10) 0.0611(13) -0.0261(9) 0.0158(9) -0.0101(8)
N2 0.0369(13) 0.0275(11) 0.0366(12) -0.0141(10) 0.0006(10) -0.0094(10)
C2 0.0252(12) 0.0140(10) 0.0238(11) -0.0074(9) -0.0016(9) -0.0053(9)
N1 0.0324(12) 0.0222(11) 0.0348(11) -0.0106(9) 0.0046(9) -0.0097(9)
C7 0.0230(12) 0.0219(12) 0.0305(12) -0.0107(10) 0.0027(10) -0.0051(10)
C1 0.0264(13) 0.0165(11) 0.0277(12) -0.0097(9) 0.0007(10) -0.0059(9)
C9 0.0237(12) 0.0182(11) 0.0297(12) -0.0125(10) 0.0039(10) -0.0018(9)
C4 0.0241(12) 0.0156(11) 0.0201(11) -0.0070(9) -0.0013(9) -0.0046(9)
C3 0.0190(12) 0.0177(11) 0.0252(12) -0.0084(9) 0.0031(9) -0.0071(9)
C6 0.0262(13) 0.0172(11) 0.0308(12) -0.0104(10) 0.0029(10) -0.0101(10)
C5 0.0230(12) 0.0176(11) 0.0236(11) -0.0092(9) -0.0013(9) -0.0043(9)
C10 0.0302(14) 0.0345(15) 0.0411(15) -0.0142(13) 0.0066(12) -0.0089(12)
C8 0.0341(16) 0.0345(15) 0.0621(19) -0.0266(14) 0.0187(14) -0.0148(12)
C12 0.0363(15) 0.0280(14) 0.0394(15) -0.0146(12) 0.0022(12) -0.0045(12)
C13 0.0444(17) 0.0386(16) 0.0383(15) -0.0176(13) 0.0052(13) -0.0100(13)
C11 0.0319(16) 0.0411(17) 0.0487(17) -0.0124(14) -0.0019(13) -0.0030(13)
C20 0.0372(17) 0.0446(18) 0.0418(16) -0.0146(14) 0.0066(13) -0.0127(14)
C14 0.0416(17) 0.0382(16) 0.0371(15) -0.0076(13) -0.0033(13) -0.0134(13)
C19 0.056(2) 0.057(2) 0.0377(17) -0.0181(15) 0.0083(15) -0.0214(17)
C15 0.055(2) 0.068(2) 0.0425(18) -0.0103(17) -0.0096(16) -0.0137(18)
C17 0.094(3) 0.053(2) 0.0423(18) 0.0019(16) -0.0200(19) -0.029(2)
C21 0.055(2) 0.0343(17) 0.057(2) -0.0126(15) -0.0175(17) 0.0008(15)
C18 0.063(2) 0.0338(16) 0.0418(16) -0.0051(13) -0.0084(15) -0.0209(15)
C22 0.0527(19) 0.0316(15) 0.0473(18) -0.0188(14) -0.0030(15) 0.0004(13)
C16 0.079(3) 0.073(3) 0.0404(18) -0.0122(18) -0.0144(18) -0.008(2)

loop_
_atom_type_symbol
_atom_type_description
_atom_type_scat_dispersion_real
_atom_type_scat_dispersion_imag
_atom_type_scat_source
C C 0.0033 0.0016 'International Tables Vol C Tables 4.2.6.8 and 6.1.1.4'
H H 0.0000 0.0000 'International Tables Vol C Tables 4.2.6.8 and 6.1.1.4'
N N 0.0061 0.0033 'International Tables Vol C Tables 4.2.6.8 and 6.1.1.4'
O O 0.0106 0.0060 'International Tables Vol C Tables 4.2.6.8 and 6.1.1.4'
Co Co 0.3494 0.9721 'International Tables Vol C Tables 4.2.6.8 and 6.1.1.4'

loop_
_geom_angle_atom_site_label_1
_geom_angle_atom_site_label_2
_geom_angle_atom_site_label_3
_geom_angle
_geom_angle_site_symmetry_1
_geom_angle_site_symmetry_3
O4 Co1 O3 115.60(7) 1_545 2_666
O4 Co1 O2 155.03(7) 1_545 .
O3 Co1 O2 89.35(7) 2_666 .
O4 Co1 N1 89.40(8) 1_545 .
O3 Co1 N1 91.22(8) 2_666 .
O2 Co1 N1 90.98(8) . .
O4 Co1 N2 86.97(8) 1_545 2_656
O3 Co1 N2 87.18(8) 2_666 2_656
O2 Co1 N2 93.80(8) . 2_656
N1 Co1 N2 174.94(8) . 2_656
O4 Co1 O1 95.11(7) 1_545 .
O3 Co1 O1 148.87(7) 2_666 .
O2 Co1 O1 59.96(6) . .
N1 Co1 O1 94.19(8) . .
N2 Co1 O1 89.65(8) 2_656 .
O4 Co1 C1 125.05(7) 1_545 .
O3 Co1 C1 119.19(7) 2_666 .
O2 Co1 C1 30.02(7) . .
N1 Co1 C1 93.27(8) . .
N2 Co1 C1 91.70(8) 2_656 .
O1 Co1 C1 29.94(7) . .
C1 O1 Co1 87.79(14) . .
C1 O2 Co1 91.63(13) . .
C5 O4 Co1 123.21(15) . 1_565
C5 O3 Co1 166.05(18) . 2_666
C22 N2 C20 116.7(3) . .
C22 N2 Co1 120.24(19) . 2_656
C20 N2 Co1 122.7(2) . 2_656
C9 C2 C3 119.9(2) . .
C9 C2 C1 120.1(2) . .
C3 C2 C1 120.0(2) . .
C12 N1 C10 116.6(2) . .
C12 N1 Co1 120.00(18) . .
C10 N1 Co1 123.27(18) . .
C6 C7 C9 118.0(2) . .
C6 C7 C8 120.4(2) . .
C9 C7 C8 121.6(2) . .
O1 C1 O2 120.6(2) . .
O1 C1 C2 120.2(2) . .
O2 C1 C2 119.2(2) . .
O1 C1 Co1 62.27(12) . .
O2 C1 Co1 58.35(11) . .
C2 C1 Co1 177.14(17) . .
C2 C9 C7 121.2(2) . .
C6 C4 C3 119.4(2) . .
C6 C4 C5 119.7(2) . .
C3 C4 C5 121.0(2) . .
C2 C3 C4 119.8(2) . .
C4 C6 C7 121.7(2) . .
O3 C5 O4 124.1(2) . .
O3 C5 C4 118.8(2) . .
O4 C5 C4 117.1(2) . .
N1 C10 C11 123.3(3) . .
N1 C12 C13 123.1(3) . .
C12 C13 C14 120.1(3) . .
C10 C11 C14 120.5(3) . .
N2 C20 C19 122.9(3) . .
C11 C14 C13 116.4(3) . .
C11 C14 C15 122.0(3) . .
C13 C14 C15 121.6(3) . .
C20 C19 C18 120.1(3) . .
C14 C15 C16 116.1(3) . .
C18 C17 C16 113.7(3) . .
C18 C21 C22 120.5(3) . .
C21 C18 C19 116.6(3) . .
C21 C18 C17 121.6(3) . .
C19 C18 C17 121.8(3) . .
N2 C22 C21 123.1(3) . .
C15 C16 C17 115.2(3) . .

loop_
_geom_bond_atom_site_label_1
_geom_bond_atom_site_label_2
_geom_bond_distance
_geom_bond_site_symmetry_2
Co1 O4 2.0306(16) 1_545
Co1 O3 2.0365(18) 2_666
Co1 O2 2.1329(17) .
Co1 N1 2.152(2) .
Co1 N2 2.172(2) 2_656
Co1 O1 2.2186(18) .
Co1 C1 2.505(2) .
O1 C1 1.251(3) .
O2 C1 1.254(3) .
O4 C5 1.259(3) .
O4 Co1 2.0306(16) 1_565
O3 C5 1.241(3) .
O3 Co1 2.0365(18) 2_666
N2 C22 1.335(4) .
N2 C20 1.342(4) .
N2 Co1 2.172(2) 2_656
C2 C9 1.387(3) .
C2 C3 1.393(3) .
C2 C1 1.505(3) .
N1 C12 1.340(3) .
N1 C10 1.342(3) .
C7 C6 1.392(3) .
C7 C9 1.396(3) .
C7 C8 1.502(4) .
C4 C6 1.390(3) .
C4 C3 1.396(3) .
C4 C5 1.501(3) .
C10 C11 1.375(4) .
C12 C13 1.384(4) .
C13 C14 1.388(4) .
C11 C14 1.380(4) .
C20 C19 1.379(4) .
C14 C15 1.515(4) .
C19 C18 1.388(5) .
C15 C16 1.529(5) .
C17 C18 1.508(4) .
C17 C16 1.531(5) .
C21 C18 1.370(5) .
C21 C22 1.381(4) .
